data_4331892
loop_
_publ_author_name
'Hudson, Timothy A.'
'Berry, Kevin J.'
'Moubaraki, Boujemaa'
'Murray, Keith S.'
'Robson, Richard'

_publ_section_title
;
 Citrate, in Collaboration with a Guanidinium Ion, as a Generator of
 Cubane-like Complexes with a Range of Metal Cations: Synthesis,
 Structures, and Magnetic Properties of
 [C(NH2)3]8[(MII)4(cit)4]&#x00B7;8H2O (M = Mg, Mn, Fe, Co, Ni, and Zn; cit
 = Citrate)
;
_journal_issue 9
_journal_name_full 'Inorganic Chemistry'
_journal_page_first 3549
_journal_page_last 3556
_journal_paper_doi 10.1021/ic051779m
_journal_volume 45
_journal_year 2006
_chemical_formula_moiety
;
1(Ni 2+), 1(C6 H4 O7 4-), 2(C H6 N3 1+), 2(H2 O)
;
_chemical_formula_sum 'C8 H20 N6 Ni O9'
_chemical_formula_weight 403.01
_chemical_name_systematic ?
_space_group_IT_number 86
_symmetry_cell_setting tetragonal
_symmetry_space_group_name_Hall '-P 4bc'
_symmetry_space_group_name_H-M 'P 42/n :2'
_atom_sites_solution_hydrogens geom
_atom_sites_solution_primary direct
_atom_sites_solution_secondary difmap
_audit_creation_method SHELXL-97
_cell_angle_alpha 90.00
_cell_angle_beta 90.00
_cell_angle_gamma 90.00
_cell_formula_units_Z 8
_cell_length_a 16.0562(8)
_cell_length_b 16.0562(8)
_cell_length_c 11.6135(12)
_cell_measurement_reflns_used 5846
_cell_measurement_temperature 293(2)
_cell_measurement_theta_max 27.0
_cell_measurement_theta_min 2.2
_cell_volume 2994.0(4)
_computing_cell_refinement 'Bruker SMART'
_computing_data_collection 'Bruker SMART'
_computing_data_reduction 'Bruker SAINT'
_computing_structure_refinement 'SHELXL-97 (Sheldrick, 1997)'
_computing_structure_solution 'SHELXS-97 (Sheldrick, 1997)'
_diffrn_ambient_temperature 293(2)
_diffrn_measured_fraction_theta_full 0.996
_diffrn_measured_fraction_theta_max 0.996
_diffrn_measurement_device_type 'CCD area detector'
_diffrn_measurement_method 'phi and omega scans'
_diffrn_radiation_monochromator graphite
_diffrn_radiation_source 'fine-focus sealed tube'
_diffrn_radiation_type MoK\a
_diffrn_radiation_wavelength 0.71073
_diffrn_reflns_av_R_equivalents 0.0282
_diffrn_reflns_av_sigmaI/netI 0.0226
_diffrn_reflns_limit_h_max 18
_diffrn_reflns_limit_h_min -20
_diffrn_reflns_limit_k_max 20
_diffrn_reflns_limit_k_min -20
_diffrn_reflns_limit_l_max 13
_diffrn_reflns_limit_l_min -15
_diffrn_reflns_number 18122
_diffrn_reflns_theta_full 27.53
_diffrn_reflns_theta_max 27.53
_diffrn_reflns_theta_min 1.79
_exptl_absorpt_coefficient_mu 1.359
_exptl_absorpt_correction_T_max 1.000
_exptl_absorpt_correction_T_min 0.858
_exptl_absorpt_correction_type multi-scan
_exptl_absorpt_process_details 'Sheldrick, G. M.  SADABS'
_exptl_crystal_colour green
_exptl_crystal_density_diffrn 1.788
_exptl_crystal_density_method 'not measured'
_exptl_crystal_description rod
_exptl_crystal_F_000 1680
_exptl_crystal_size_max 0.30
_exptl_crystal_size_mid 0.15
_exptl_crystal_size_min 0.15
_refine_diff_density_max 1.199
_refine_diff_density_min -0.308
_refine_diff_density_rms 0.090
_refine_ls_extinction_method none
_refine_ls_goodness_of_fit_ref 1.062
_refine_ls_hydrogen_treatment mixed
_refine_ls_matrix_type full
_refine_ls_number_parameters 224
_refine_ls_number_reflns 3437
_refine_ls_number_restraints 0
_refine_ls_restrained_S_all 1.062
_refine_ls_R_factor_all 0.0583
_refine_ls_R_factor_gt 0.0487
_refine_ls_shift/su_max 0.001
_refine_ls_shift/su_mean 0.000
_refine_ls_structure_factor_coef Fsqd
_refine_ls_weighting_details 'calc w=1/[\s^2^(Fo^2^)+(0.0723P)^2^+3.5516P] where P=(Fo^2^+2Fc^2^)/3'
_refine_ls_weighting_scheme calc
_refine_ls_wR_factor_gt 0.1307
_refine_ls_wR_factor_ref 0.1372
_reflns_number_gt 2883
_reflns_number_total 3437
_reflns_threshold_expression >2sigma(I)
_cod_data_source_file ic051779msup1.cif
_cod_data_source_block nicitrate
_cod_original_sg_symbol_H-M P42/n
_cod_database_code 4331892

loop_
_symmetry_equiv_pos_as_xyz
'x, y, z'
'-x+1/2, -y+1/2, z'
'-y, x+1/2, z+1/2'
'y+1/2, -x, z+1/2'
'-x, -y, -z'
'x-1/2, y-1/2, -z'
'y, -x-1/2, -z-1/2'
'-y-1/2, x, -z-1/2'

loop_
_atom_site_label
_atom_site_type_symbol
_atom_site_fract_x
_atom_site_fract_y
_atom_site_fract_z
_atom_site_U_iso_or_equiv
_atom_site_adp_type
_atom_site_occupancy
_atom_site_symmetry_multiplicity
_atom_site_calc_flag
_atom_site_refinement_flags
_atom_site_attached_hydrogens
C1 C 0.8145(2) 0.60256(19) 0.1085(3) 0.0387(7) Uani 1 1 d . 0
C5 C 0.75825(19) 0.5858(2) 0.0031(3) 0.0401(7) Uani 1 1 d . 0
H7 H 0.7479 0.6376 -0.0374 0.032(8) Uiso 1 1 calc R 0
H8 H 0.7863 0.5481 -0.0493 0.048(10) Uiso 1 1 calc R 0
C6 C 0.67705(19) 0.5484(2) 0.0406(3) 0.0406(7) Uani 1 1 d . 0
C3 C 0.9045(2) 0.6154(2) 0.0702(3) 0.0465(8) Uani 1 1 d . 0
H9 H 0.9381 0.6332 0.1351 0.061(12) Uiso 1 1 calc R 0
H10 H 0.9271 0.5635 0.0412 0.081(15) Uiso 1 1 calc R 0
C4 C 0.9069(2) 0.6815(2) -0.0239(3) 0.0466(8) Uani 1 1 d . 0
C2 C 0.8118(2) 0.5234(2) 0.1914(3) 0.0403(7) Uani 1 1 d . 0
C7 C 0.1547(2) 0.6774(2) 0.1351(3) 0.0480(8) Uani 1 1 d . 0
C8 C 0.4798(2) 0.4116(2) 0.1530(3) 0.0436(8) Uani 1 1 d . 0
Ni1 Ni 0.65964(2) 0.70862(2) 0.15755(3) 0.02940(15) Uani 1 1 d . 0
O1 O 0.78666(12) 0.67513(12) 0.16761(17) 0.0288(4) Uani 1 1 d . 0
O6 O 0.63447(13) 0.58689(13) 0.1176(2) 0.0383(5) Uani 1 1 d . 0
O7 O 0.65556(17) 0.48136(17) -0.0034(3) 0.0700(9) Uani 1 1 d . 0
O4 O 0.87986(14) 0.75499(14) -0.00391(19) 0.0410(5) Uani 1 1 d . 0
O5 O 0.93755(19) 0.66034(19) -0.1171(2) 0.0615(7) Uani 1 1 d . 0
O2 O 0.78744(13) 0.53630(12) 0.29191(19) 0.0360(5) Uani 1 1 d . 0
O3 O 0.8264(2) 0.45356(17) 0.1505(2) 0.0620(8) Uani 1 1 d . 0
O8 O 1.0936(2) 0.69520(19) -0.1913(3) 0.0721(9) Uani 1 1 d . 2
N1 N 0.0964(2) 0.7149(2) 0.0753(3) 0.0632(9) Uani 1 1 d . 0
H1A H 0.0611 0.7468 0.1094 0.056(12) Uiso 1 1 calc R 0
H1B H 0.0935 0.7077 0.0021 0.081(17) Uiso 1 1 calc R 0
N2 N 0.1587(2) 0.6887(2) 0.2455(3) 0.0612(9) Uani 1 1 d . 0
H2A H 0.1232 0.7206 0.2792 0.068(14) Uiso 1 1 calc R 0
H2B H 0.1968 0.6642 0.2851 0.072(15) Uiso 1 1 calc R 0
N3 N 0.2096(2) 0.6291(2) 0.0831(4) 0.0688(10) Uani 1 1 d . 0
H3A H 0.2481 0.6051 0.1226 0.065(14) Uiso 1 1 calc R 0
H3B H 0.2069 0.6217 0.0099 0.091(19) Uiso 1 1 calc R 0
N4 N 0.4166(2) 0.3667(2) 0.1895(3) 0.0601(9) Uani 1 1 d . 0
H4A H 0.3993 0.3252 0.1493 0.049(11) Uiso 1 1 calc R 0
H4B H 0.3926 0.3788 0.2536 0.081(17) Uiso 1 1 calc R 0
N5 N 0.5075(2) 0.4743(2) 0.2159(3) 0.0583(9) Uani 1 1 d . 0
H5A H 0.5495 0.5030 0.1929 0.084(17) Uiso 1 1 calc R 0
H5B H 0.4835 0.4864 0.2800 0.055(12) Uiso 1 1 calc R 0
N6 N 0.51600(19) 0.3930(2) 0.0558(3) 0.0502(7) Uani 1 1 d . 0
H6A H 0.4985 0.3514 0.0158 0.085(17) Uiso 1 1 calc R 0
H6B H 0.5573 0.4222 0.0316 0.046(10) Uiso 1 1 calc R 0

loop_
_atom_site_aniso_label
_atom_site_aniso_U_11
_atom_site_aniso_U_22
_atom_site_aniso_U_33
_atom_site_aniso_U_23
_atom_site_aniso_U_13
_atom_site_aniso_U_12
C1 0.0353(15) 0.0360(16) 0.0449(18) -0.0102(14) 0.0037(13) -0.0008(12)
C5 0.0334(15) 0.0420(17) 0.0448(18) -0.0092(14) 0.0022(13) -0.0043(13)
C6 0.0323(15) 0.0379(16) 0.051(2) -0.0031(14) 0.0006(14) -0.0007(13)
C3 0.0362(17) 0.0478(19) 0.056(2) -0.0075(16) 0.0037(15) 0.0028(14)
C4 0.0501(19) 0.050(2) 0.0396(18) -0.0006(15) 0.0043(15) -0.0173(16)
C2 0.0380(16) 0.0383(17) 0.0445(18) -0.0038(14) 0.0013(14) -0.0070(13)
C7 0.0385(18) 0.0434(19) 0.062(2) -0.0051(16) 0.0048(16) 0.0022(14)
C8 0.0421(18) 0.0421(18) 0.0467(19) -0.0063(14) -0.0046(14) -0.0021(14)
Ni1 0.0240(2) 0.0306(2) 0.0335(2) -0.00195(14) -0.00186(14) -0.00300(13)
O1 0.0258(9) 0.0266(9) 0.0339(11) -0.0042(8) 0.0017(8) -0.0001(7)
O6 0.0296(10) 0.0367(11) 0.0485(13) -0.0062(10) 0.0034(9) -0.0048(9)
O7 0.0524(16) 0.0465(15) 0.111(3) -0.0339(16) 0.0245(16) -0.0130(12)
O4 0.0454(12) 0.0431(12) 0.0343(12) 0.0024(9) 0.0081(9) -0.0073(10)
O5 0.0707(18) 0.0676(18) 0.0461(15) -0.0160(13) 0.0128(14) -0.0133(14)
O2 0.0436(12) 0.0251(10) 0.0393(12) 0.0029(9) 0.0024(9) -0.0011(8)
O3 0.081(2) 0.0449(15) 0.0600(18) -0.0103(12) 0.0104(14) 0.0116(14)
O8 0.071(2) 0.0546(17) 0.091(2) 0.0110(16) 0.0113(18) -0.0046(14)
N1 0.0495(19) 0.082(3) 0.058(2) -0.0024(18) 0.0048(16) 0.0239(17)
N2 0.056(2) 0.062(2) 0.065(2) -0.0146(17) -0.0085(17) 0.0134(17)
N3 0.059(2) 0.069(2) 0.079(3) -0.017(2) 0.0066(19) 0.0205(18)
N4 0.070(2) 0.056(2) 0.0544(19) -0.0162(16) 0.0150(17) -0.0224(17)
N5 0.060(2) 0.060(2) 0.055(2) -0.0197(16) 0.0027(17) -0.0136(17)
N6 0.0421(16) 0.0525(18) 0.0559(18) -0.0152(15) 0.0025(14) -0.0109(14)

loop_
_atom_type_symbol
_atom_type_description
_atom_type_scat_dispersion_real
_atom_type_scat_dispersion_imag
_atom_type_scat_source
C C 0.0033 0.0016 'International Tables Vol C Tables 4.2.6.8 and 6.1.1.4'
H H 0.0000 0.0000 'International Tables Vol C Tables 4.2.6.8 and 6.1.1.4'
N N 0.0061 0.0033 'International Tables Vol C Tables 4.2.6.8 and 6.1.1.4'
Ni Ni 0.3393 1.1124 'International Tables Vol C Tables 4.2.6.8 and 6.1.1.4'
O O 0.0106 0.0060 'International Tables Vol C Tables 4.2.6.8 and 6.1.1.4'

loop_
_geom_angle_atom_site_label_1
_geom_angle_atom_site_label_2
_geom_angle_atom_site_label_3
_geom_angle
_geom_angle_site_symmetry_1
_geom_angle_site_symmetry_3
O1 C1 C3 109.1(3) . .
O1 C1 C5 109.9(3) . .
C3 C1 C5 110.2(3) . .
O1 C1 C2 110.7(3) . .
C3 C1 C2 108.0(3) . .
C5 C1 C2 108.9(3) . .
C6 C5 C1 110.4(3) . .
O7 C6 O6 123.8(3) . .
O7 C6 C5 118.0(3) . .
O6 C6 C5 118.1(3) . .
C4 C3 C1 109.2(3) . .
O5 C4 O4 123.2(3) . .
O5 C4 C3 116.6(3) . .
O4 C4 C3 120.2(3) . .
O3 C2 O2 124.6(3) . .
O3 C2 C1 119.0(3) . .
O2 C2 C1 116.1(3) . .
N2 C7 N1 119.6(4) . .
N2 C7 N3 120.1(4) . .
N1 C7 N3 120.3(4) . .
N6 C8 N4 119.8(3) . .
N6 C8 N5 120.3(3) . .
N4 C8 N5 120.0(3) . .
O1 Ni1 O6 106.48(9) 7_576 .
O1 Ni1 O1 81.92(8) 7_576 2_665
O6 Ni1 O1 163.74(8) . 2_665
O1 Ni1 O4 158.13(9) 7_576 2_665
O6 Ni1 O4 90.22(9) . 2_665
O1 Ni1 O4 85.62(8) 2_665 2_665
O1 Ni1 O2 80.42(8) 7_576 7_576
O6 Ni1 O2 84.51(8) . 7_576
O1 Ni1 O2 110.94(8) 2_665 7_576
O4 Ni1 O2 87.42(9) 2_665 7_576
O1 Ni1 O1 80.63(8) 7_576 .
O6 Ni1 O1 87.71(8) . .
O1 Ni1 O1 79.83(9) 2_665 .
O4 Ni1 O1 114.77(9) 2_665 .
O2 Ni1 O1 156.53(8) 7_576 .
C1 O1 Ni1 111.52(18) . 8_756
C1 O1 Ni1 125.64(18) . 2_665
Ni1 O1 Ni1 98.68(8) 8_756 2_665
C1 O1 Ni1 119.00(17) . .
Ni1 O1 Ni1 96.98(8) 8_756 .
Ni1 O1 Ni1 99.81(9) 2_665 .
C6 O6 Ni1 120.8(2) . .
C4 O4 Ni1 122.1(2) . 2_665
C2 O2 Ni1 114.5(2) . 8_756

loop_
_geom_bond_atom_site_label_1
_geom_bond_atom_site_label_2
_geom_bond_distance
_geom_bond_site_symmetry_2
C1 O1 1.424(4) .
C1 C3 1.525(5) .
C1 C5 1.545(5) .
C1 C2 1.595(5) .
C5 C6 1.500(4) .
C6 O7 1.240(4) .
C6 O6 1.285(4) .
C3 C4 1.523(5) .
C4 O5 1.236(4) .
C4 O4 1.279(4) .
C2 O3 1.240(4) .
C2 O2 1.248(4) .
C7 N2 1.296(5) .
C7 N1 1.312(5) .
C7 N3 1.320(5) .
C8 N6 1.305(5) .
C8 N4 1.316(5) .
C8 N5 1.320(4) .
Ni1 O1 2.047(2) 7_576
Ni1 O6 2.049(2) .
Ni1 O1 2.059(2) 2_665
Ni1 O4 2.064(2) 2_665
Ni1 O2 2.066(2) 7_576
Ni1 O1 2.1125(19) .
O1 Ni1 2.047(2) 8_756
O1 Ni1 2.059(2) 2_665
O4 Ni1 2.064(2) 2_665
O2 Ni1 2.066(2) 8_756
